data_4110543
loop_
_publ_author_name
'Vladimir V. Grushin'
'William J. Marshall'

_publ_section_title
;
 Unexpected H2O-Induced Ar-X Activation with Trifluoromethylpalladium(II)
 Aryls
;
_journal_name_full 'Journal of the American Chemical Society'
_journal_page_first 4632
_journal_page_last 4641
_journal_paper_doi 10.1021/ja0602389
_journal_volume 128
_journal_year 2006
_chemical_formula_sum 'C31 H35 Cl O P2 Pd'
_chemical_formula_weight 627.38
_chemical_name_systematic
;
 ?
;
_space_group_IT_number 19
_symmetry_cell_setting orthorhombic
_symmetry_space_group_name_Hall 'P 2ac 2ab'
_symmetry_space_group_name_H-M 'P 21 21 21'
_atom_sites_solution_hydrogens geom
_atom_sites_solution_primary direct
_atom_sites_solution_secondary difmap
_audit_creation_method SHELXL-97
_cell_angle_alpha 90.00
_cell_angle_beta 90.00
_cell_angle_gamma 90.00
_cell_formula_units_Z 4
_cell_length_a 9.6235(19)
_cell_length_b 13.770(3)
_cell_length_c 21.883(4)
_cell_measurement_temperature 293(2)
_cell_volume 2899.8(10)
_computing_cell_refinement 'Bruker XSCANS'
_computing_data_collection 'Bruker XSCANS'
_computing_data_reduction 'Bruker SHELXTL'
_computing_molecular_graphics 'Bruker SHELXTL'
_computing_publication_material 'Bruker SHELXTL'
_computing_structure_refinement 'SHELXL-97 (Sheldrick, 1997)'
_computing_structure_solution 'SHELXS-97 (Sheldrick, 1990)'
_diffrn_ambient_temperature 293(2)
_diffrn_measured_fraction_theta_full 0.985
_diffrn_measured_fraction_theta_max 0.985
_diffrn_measurement_device_type 'Bruker P4'
_diffrn_measurement_method '\w scans'
_diffrn_radiation_monochromator graphite
_diffrn_radiation_source 'fine-focus sealed tube'
_diffrn_radiation_type MoK\a
_diffrn_radiation_wavelength 0.71073
_diffrn_reflns_av_R_equivalents 0.0807
_diffrn_reflns_av_sigmaI/netI 0.0586
_diffrn_reflns_limit_h_max 11
_diffrn_reflns_limit_h_min -11
_diffrn_reflns_limit_k_max 15
_diffrn_reflns_limit_k_min -15
_diffrn_reflns_limit_l_max 25
_diffrn_reflns_limit_l_min -25
_diffrn_reflns_number 15466
_diffrn_reflns_theta_full 24.19
_diffrn_reflns_theta_max 24.19
_diffrn_reflns_theta_min 1.75
_exptl_absorpt_coefficient_mu 0.865
_exptl_absorpt_correction_type none
_exptl_crystal_colour colorless
_exptl_crystal_density_diffrn 1.437
_exptl_crystal_description parallelpiped
_exptl_crystal_F_000 1288
_exptl_crystal_size_max 0.40
_exptl_crystal_size_mid 0.15
_exptl_crystal_size_min 0.10
_refine_diff_density_max 0.319
_refine_diff_density_min -0.527
_refine_diff_density_rms 0.075
_refine_ls_abs_structure_details 'Flack H D (1983), Acta Cryst. A39, 876-881'
_refine_ls_abs_structure_Flack -0.05(3)
_refine_ls_extinction_coef 0.0130(8)
_refine_ls_extinction_expression Fc^*^=kFc[1+0.001xFc^2^\l^3^/sin(2\q)]^-1/4^
_refine_ls_extinction_method SHELXL
_refine_ls_goodness_of_fit_ref 1.025
_refine_ls_hydrogen_treatment riding
_refine_ls_matrix_type full
_refine_ls_number_parameters 329
_refine_ls_number_reflns 4552
_refine_ls_number_restraints 0
_refine_ls_restrained_S_all 1.025
_refine_ls_R_factor_all 0.0417
_refine_ls_R_factor_gt 0.0377
_refine_ls_shift/su_max 0.001
_refine_ls_shift/su_mean 0.000
_refine_ls_structure_factor_coef Fsqd
_refine_ls_weighting_details 'calc w=1/[\s^2^(Fo^2^)+(0.0476P)^2^+0.0000P] where P=(Fo^2^+2Fc^2^)/3'
_refine_ls_weighting_scheme calc
_refine_ls_wR_factor_gt 0.0829
_refine_ls_wR_factor_ref 0.0845
_reflns_number_gt 4299
_reflns_number_total 4552
_reflns_threshold_expression >2sigma(I)
_cod_data_source_file ja0602389si20060112_095501_9.cif
_cod_data_source_block 06005
_cod_database_code 4110543

loop_
_symmetry_equiv_pos_as_xyz
'x, y, z'
'-x+1/2, -y, z+1/2'
'x+1/2, -y+1/2, -z'
'-x, y+1/2, -z+1/2'

loop_
_atom_site_label
_atom_site_type_symbol
_atom_site_fract_x
_atom_site_fract_y
_atom_site_fract_z
_atom_site_U_iso_or_equiv
_atom_site_adp_type
_atom_site_occupancy
_atom_site_symmetry_multiplicity
_atom_site_calc_flag
_atom_site_refinement_flags
Pd1 Pd 0.46319(3) 0.32878(2) 0.321830(14) 0.03007(13) Uani 1 1 d .
Cl1 Cl 0.22573(12) 0.32757(12) 0.35159(5) 0.0445(5) Uani 0.961(5) 1 d P
C1 C 0.3923(6) 0.3614(4) 0.23170(19) 0.058(2) Uani 1.19(2) 1 d P
H1A H 0.4701 0.3631 0.2043 0.087 Uiso 1 1 calc R
H1B H 0.3468 0.4235 0.2317 0.087 Uiso 1 1 calc R
H1C H 0.3280 0.3124 0.2186 0.087 Uiso 1 1 calc R
P1 P 0.55144(13) 0.29300(8) 0.41884(5) 0.0316(3) Uani 1 1 d .
P2 P 0.68214(12) 0.31790(9) 0.28906(5) 0.0323(3) Uani 1 1 d .
C2 C 0.7420(5) 0.2939(4) 0.4107(2) 0.0383(11) Uani 1 1 d .
H2A H 0.7765 0.3598 0.4146 0.046 Uiso 1 1 calc R
H2B H 0.7837 0.2549 0.4427 0.046 Uiso 1 1 calc R
C3 C 0.7814(5) 0.2531(4) 0.3485(2) 0.0388(11) Uani 1 1 d .
H3A H 0.7605 0.1843 0.3469 0.047 Uiso 1 1 calc R
H3B H 0.8802 0.2615 0.3415 0.047 Uiso 1 1 calc R
C4 C 0.5147(4) 0.1686(3) 0.44286(19) 0.0346(9) Uani 1 1 d .
C5 C 0.4726(6) 0.1009(3) 0.3991(2) 0.0460(12) Uani 1 1 d .
H5A H 0.4585 0.1207 0.3589 0.055 Uiso 1 1 calc R
C6 C 0.4518(7) 0.0049(4) 0.4148(3) 0.0545(14) Uani 1 1 d .
H6A H 0.4257 -0.0399 0.3852 0.065 Uiso 1 1 calc R
C7 C 0.4696(7) -0.0245(4) 0.4746(3) 0.0576(14) Uani 1 1 d .
H7A H 0.4558 -0.0892 0.4852 0.069 Uiso 1 1 calc R
C8 C 0.5077(5) 0.0417(4) 0.5186(3) 0.0513(14) Uani 1 1 d .
H8A H 0.5181 0.0217 0.5589 0.062 Uiso 1 1 calc R
C9 C 0.5305(6) 0.1373(3) 0.5032(2) 0.0407(11) Uani 1 1 d .
H9A H 0.5566 0.1815 0.5333 0.049 Uiso 1 1 calc R
C10 C 0.5173(5) 0.3672(3) 0.4857(2) 0.0364(11) Uani 1 1 d .
C11 C 0.3889(5) 0.4120(3) 0.4914(2) 0.0386(11) Uani 1 1 d .
H11A H 0.3243 0.4064 0.4600 0.046 Uiso 1 1 calc R
C12 C 0.3552(6) 0.4650(4) 0.5434(2) 0.0485(13) Uani 1 1 d .
H12A H 0.2680 0.4935 0.5472 0.058 Uiso 1 1 calc R
C13 C 0.4521(7) 0.4748(4) 0.5893(2) 0.0517(13) Uani 1 1 d .
H13A H 0.4310 0.5115 0.6237 0.062 Uiso 1 1 calc R
C14 C 0.5804(6) 0.4305(5) 0.5846(3) 0.0596(16) Uani 1 1 d .
H14A H 0.6446 0.4363 0.6162 0.072 Uiso 1 1 calc R
C15 C 0.6132(6) 0.3775(4) 0.5328(2) 0.0510(13) Uani 1 1 d .
H15A H 0.7001 0.3486 0.5295 0.061 Uiso 1 1 calc R
C16 C 0.7124(5) 0.2477(4) 0.2192(2) 0.0387(11) Uani 1 1 d .
C17 C 0.6569(6) 0.1549(4) 0.2161(2) 0.0516(14) Uani 1 1 d .
H17A H 0.6064 0.1304 0.2489 0.062 Uiso 1 1 calc R
C18 C 0.6763(7) 0.0987(5) 0.1647(3) 0.0659(18) Uani 1 1 d .
H18A H 0.6397 0.0362 0.1632 0.079 Uiso 1 1 calc R
C19 C 0.7484(8) 0.1339(6) 0.1164(3) 0.0697(19) Uani 1 1 d .
H19A H 0.7600 0.0958 0.0817 0.084 Uiso 1 1 calc R
C20 C 0.8045(8) 0.2259(6) 0.1184(3) 0.075(2) Uani 1 1 d .
H20A H 0.8544 0.2498 0.0853 0.090 Uiso 1 1 calc R
C21 C 0.7861(7) 0.2830(4) 0.1705(2) 0.0559(14) Uani 1 1 d .
H21A H 0.8238 0.3451 0.1721 0.067 Uiso 1 1 calc R
C22 C 0.7731(5) 0.4323(3) 0.2771(2) 0.0354(11) Uani 1 1 d .
C23 C 0.6971(6) 0.5123(4) 0.2585(2) 0.0441(12) Uani 1 1 d .
H23A H 0.6010 0.5079 0.2549 0.053 Uiso 1 1 calc R
C24 C 0.7647(7) 0.6000(4) 0.2452(3) 0.0579(16) Uani 1 1 d .
H24A H 0.7144 0.6536 0.2317 0.069 Uiso 1 1 calc R
C25 C 0.9065(8) 0.6057(5) 0.2522(3) 0.0659(18) Uani 1 1 d .
H25A H 0.9521 0.6639 0.2443 0.079 Uiso 1 1 calc R
C26 C 0.9808(7) 0.5269(5) 0.2708(3) 0.0710(18) Uani 1 1 d .
H26A H 1.0765 0.5317 0.2756 0.085 Uiso 1 1 calc R
C27 C 0.9146(6) 0.4395(4) 0.2827(3) 0.0559(15) Uani 1 1 d .
H27A H 0.9663 0.3856 0.2945 0.067 Uiso 1 1 calc R
O28 O 0.3879(10) 0.2446(5) 0.0284(3) 0.131(3) Uani 1 1 d .
C29 C 0.3985(13) 0.1458(10) 0.0387(6) 0.159(5) Uani 1 1 d .
H29A H 0.3710 0.1108 0.0022 0.191 Uiso 1 1 calc R
H29B H 0.4943 0.1292 0.0477 0.191 Uiso 1 1 calc R
C30 C 0.3147(13) 0.1185(7) 0.0869(5) 0.121(4) Uani 1 1 d .
H30A H 0.3693 0.1119 0.1239 0.146 Uiso 1 1 calc R
H30B H 0.2704 0.0567 0.0783 0.146 Uiso 1 1 calc R
C31 C 0.2086(11) 0.1956(9) 0.0945(4) 0.112(3) Uani 1 1 d .
H31A H 0.1196 0.1759 0.0777 0.135 Uiso 1 1 calc R
H31B H 0.1968 0.2131 0.1371 0.135 Uiso 1 1 calc R
C32 C 0.2700(17) 0.2752(8) 0.0593(5) 0.154(6) Uani 1 1 d .
H32A H 0.2025 0.2994 0.0302 0.185 Uiso 1 1 calc R
H32B H 0.2942 0.3279 0.0867 0.185 Uiso 1 1 calc R

loop_
_atom_site_aniso_label
_atom_site_aniso_U_11
_atom_site_aniso_U_22
_atom_site_aniso_U_33
_atom_site_aniso_U_23
_atom_site_aniso_U_13
_atom_site_aniso_U_12
Pd1 0.02692(18) 0.03569(18) 0.02759(17) 0.00339(15) -0.00234(14) 0.00146(16)
Cl1 0.0303(7) 0.0598(8) 0.0433(7) -0.0014(7) 0.0005(5) 0.0002(7)
C1 0.068(3) 0.077(4) 0.029(2) 0.006(2) -0.005(2) -0.023(3)
P1 0.0290(6) 0.0387(6) 0.0271(5) 0.0035(4) -0.0027(5) 0.0012(5)
P2 0.0296(6) 0.0371(6) 0.0302(5) 0.0033(5) 0.0004(4) 0.0030(5)
C2 0.029(3) 0.045(3) 0.040(3) 0.008(2) -0.004(2) 0.001(2)
C3 0.033(3) 0.043(3) 0.040(2) 0.008(2) 0.004(2) 0.007(2)
C4 0.030(2) 0.036(2) 0.038(2) 0.003(2) -0.0005(17) 0.001(2)
C5 0.049(3) 0.048(3) 0.041(3) 0.001(2) 0.003(3) -0.007(3)
C6 0.059(4) 0.042(3) 0.063(3) -0.009(3) 0.004(3) -0.006(3)
C7 0.053(3) 0.042(3) 0.078(4) 0.012(3) 0.013(4) 0.003(3)
C8 0.048(4) 0.053(3) 0.053(3) 0.018(3) 0.012(2) 0.009(3)
C9 0.039(3) 0.046(3) 0.038(2) 0.003(2) 0.009(2) 0.006(2)
C10 0.037(3) 0.036(2) 0.036(2) 0.0042(19) -0.002(2) -0.002(2)
C11 0.036(3) 0.044(3) 0.035(2) -0.003(2) -0.008(2) -0.003(2)
C12 0.041(3) 0.054(3) 0.050(3) -0.009(3) 0.005(2) 0.002(3)
C13 0.064(4) 0.055(3) 0.036(2) -0.015(2) -0.001(3) -0.008(3)
C14 0.059(4) 0.081(4) 0.040(3) -0.013(3) -0.013(3) -0.001(3)
C15 0.042(3) 0.066(3) 0.045(3) -0.008(3) -0.011(3) 0.004(3)
C16 0.034(3) 0.045(3) 0.037(3) -0.002(2) 0.002(2) 0.011(2)
C17 0.060(3) 0.045(3) 0.050(3) -0.005(3) 0.008(3) 0.005(3)
C18 0.074(4) 0.055(3) 0.069(4) -0.017(3) -0.013(4) 0.013(3)
C19 0.074(5) 0.080(5) 0.055(4) -0.028(4) -0.004(4) 0.018(4)
C20 0.075(5) 0.106(6) 0.045(3) -0.008(4) 0.020(3) -0.001(4)
C21 0.064(4) 0.069(3) 0.034(3) 0.000(3) 0.011(3) -0.003(3)
C22 0.037(3) 0.044(3) 0.025(2) 0.002(2) 0.000(2) -0.005(2)
C23 0.043(3) 0.041(3) 0.048(3) 0.006(2) -0.005(2) -0.006(2)
C24 0.071(4) 0.048(3) 0.055(4) 0.011(3) -0.004(3) -0.008(3)
C25 0.075(5) 0.065(4) 0.057(4) 0.001(3) 0.007(3) -0.038(4)
C26 0.050(4) 0.087(4) 0.075(4) 0.015(4) -0.009(3) -0.030(4)
C27 0.040(3) 0.065(4) 0.063(4) 0.010(3) -0.008(3) -0.005(3)
O28 0.173(8) 0.113(5) 0.107(5) 0.008(4) 0.018(5) -0.039(5)
C29 0.132(10) 0.153(11) 0.193(12) 0.066(10) 0.039(10) 0.059(8)
C30 0.134(9) 0.104(7) 0.126(8) 0.051(6) 0.003(7) -0.017(7)
C31 0.097(7) 0.157(10) 0.083(6) -0.013(7) 0.005(5) -0.004(7)
C32 0.258(17) 0.095(7) 0.108(8) -0.003(6) 0.021(10) 0.076(9)

loop_
_atom_type_symbol
_atom_type_description
_atom_type_scat_dispersion_real
_atom_type_scat_dispersion_imag
_atom_type_scat_source
C C 0.0033 0.0016 'International Tables Vol C Tables 4.2.6.8 and 6.1.1.4'
H H 0.0000 0.0000 'International Tables Vol C Tables 4.2.6.8 and 6.1.1.4'
Cl Cl 0.1484 0.1585 'International Tables Vol C Tables 4.2.6.8 and 6.1.1.4'
O O 0.0106 0.0060 'International Tables Vol C Tables 4.2.6.8 and 6.1.1.4'
P P 0.1023 0.0942 'International Tables Vol C Tables 4.2.6.8 and 6.1.1.4'
Pd Pd -0.9988 1.0072 'International Tables Vol C Tables 4.2.6.8 and 6.1.1.4'

loop_
_geom_angle_atom_site_label_1
_geom_angle_atom_site_label_2
_geom_angle_atom_site_label_3
_geom_angle
C1 Pd1 P2 91.10(15)
C1 Pd1 P1 177.35(15)
P2 Pd1 P1 86.26(4)
C1 Pd1 Cl1 86.97(15)
P2 Pd1 Cl1 174.86(5)
P1 Pd1 Cl1 95.68(4)
C10 P1 C4 105.1(2)
C10 P1 C2 104.7(2)
C4 P1 C2 103.1(2)
C10 P1 Pd1 123.21(16)
C4 P1 Pd1 112.86(14)
C2 P1 Pd1 105.82(16)
C22 P2 C16 105.1(2)
C22 P2 C3 105.7(2)
C16 P2 C3 104.5(2)
C22 P2 Pd1 116.25(16)
C16 P2 Pd1 117.00(17)
C3 P2 Pd1 107.17(16)
C3 C2 P1 109.4(3)
C2 C3 P2 108.9(3)
C5 C4 C9 118.3(4)
C5 C4 P1 119.0(3)
C9 C4 P1 122.7(4)
C6 C5 C4 120.6(5)
C5 C6 C7 120.0(5)
C8 C7 C6 120.1(5)
C7 C8 C9 120.4(5)
C8 C9 C4 120.6(5)
C11 C10 C15 118.6(5)
C11 C10 P1 118.9(4)
C15 C10 P1 122.4(4)
C10 C11 C12 121.0(5)
C13 C12 C11 119.4(5)
C12 C13 C14 120.5(5)
C13 C14 C15 119.8(5)
C14 C15 C10 120.6(5)
C21 C16 C17 119.2(5)
C21 C16 P2 123.0(4)
C17 C16 P2 117.7(4)
C18 C17 C16 120.4(6)
C19 C18 C17 120.4(6)
C18 C19 C20 120.3(6)
C19 C20 C21 119.6(6)
C16 C21 C20 120.1(6)
C27 C22 C23 119.6(5)
C27 C22 P2 121.9(4)
C23 C22 P2 118.5(4)
C22 C23 C24 120.1(5)
C25 C24 C23 119.0(6)
C26 C25 C24 120.6(6)
C25 C26 C27 120.5(6)
C22 C27 C26 120.2(6)
C29 O28 C32 106.2(9)
C30 C29 O28 110.4(10)
C29 C30 C31 107.1(8)
C32 C31 C30 101.5(8)
O28 C32 C31 111.1(8)

loop_
_geom_bond_atom_site_label_1
_geom_bond_atom_site_label_2
_geom_bond_distance
Pd1 C1 2.135(4)
Pd1 P2 2.2308(12)
Pd1 P1 2.3390(12)
Pd1 Cl1 2.3762(13)
P1 C10 1.815(5)
P1 C4 1.826(5)
P1 C2 1.842(5)
P2 C22 1.821(5)
P2 C16 1.833(5)
P2 C3 1.843(5)
C2 C3 1.522(7)
C4 C5 1.397(7)
C4 C9 1.398(6)
C5 C6 1.380(7)
C6 C7 1.381(8)
C7 C8 1.375(8)
C8 C9 1.377(7)
C10 C11 1.387(7)
C10 C15 1.390(7)
C11 C12 1.390(7)
C12 C13 1.377(8)
C13 C14 1.380(9)
C14 C15 1.384(8)
C16 C21 1.369(7)
C16 C17 1.387(7)
C17 C18 1.377(8)
C18 C19 1.354(10)
C19 C20 1.378(10)
C20 C21 1.395(9)
C22 C27 1.370(8)
C22 C23 1.384(7)
C23 C24 1.403(7)
C24 C25 1.376(10)
C25 C26 1.361(10)
C26 C27 1.386(8)
O28 C29 1.384(13)
O28 C32 1.386(13)
C29 C30 1.381(14)
C30 C31 1.482(13)
C31 C32 1.464(14)

loop_
_geom_torsion_atom_site_label_1
_geom_torsion_atom_site_label_2
_geom_torsion_atom_site_label_3
_geom_torsion_atom_site_label_4
_geom_torsion
C1 Pd1 P1 C10 124(3)
P2 Pd1 P1 C10 127.1(2)
Cl1 Pd1 P1 C10 -57.7(2)
C1 Pd1 P1 C4 -108(3)
P2 Pd1 P1 C4 -104.99(16)
Cl1 Pd1 P1 C4 70.23(16)
C1 Pd1 P1 C2 4(3)
P2 Pd1 P1 C2 7.07(18)
Cl1 Pd1 P1 C2 -177.71(18)
C1 Pd1 P2 C22 79.1(2)
P1 Pd1 P2 C22 -100.74(17)
Cl1 Pd1 P2 C22 147.0(5)
C1 Pd1 P2 C16 -46.1(2)
P1 Pd1 P2 C16 134.06(18)
Cl1 Pd1 P2 C16 21.8(6)
C1 Pd1 P2 C3 -163.0(2)
P1 Pd1 P2 C3 17.16(18)
Cl1 Pd1 P2 C3 -95.1(5)
C10 P1 C2 C3 -167.5(3)
C4 P1 C2 C3 82.8(4)
Pd1 P1 C2 C3 -36.0(4)
P1 C2 C3 P2 51.8(4)
C22 P2 C3 C2 80.0(4)
C16 P2 C3 C2 -169.4(4)
Pd1 P2 C3 C2 -44.6(4)
C10 P1 C4 C5 152.6(4)
C2 P1 C4 C5 -97.9(4)
Pd1 P1 C4 C5 15.8(4)
C10 P1 C4 C9 -29.1(4)
C2 P1 C4 C9 80.3(4)
Pd1 P1 C4 C9 -166.0(3)
C9 C4 C5 C6 -2.1(8)
P1 C4 C5 C6 176.2(4)
C4 C5 C6 C7 1.4(9)
C5 C6 C7 C8 0.2(10)
C6 C7 C8 C9 -1.0(9)
C7 C8 C9 C4 0.3(8)
C5 C4 C9 C8 1.3(7)
P1 C4 C9 C8 -177.0(4)
C4 P1 C10 C11 -96.3(4)
C2 P1 C10 C11 155.4(4)
Pd1 P1 C10 C11 34.9(4)
C4 P1 C10 C15 81.0(5)
C2 P1 C10 C15 -27.3(5)
Pd1 P1 C10 C15 -147.9(4)
C15 C10 C11 C12 -1.0(7)
P1 C10 C11 C12 176.4(4)
C10 C11 C12 C13 1.4(8)
C11 C12 C13 C14 -1.6(9)
C12 C13 C14 C15 1.4(9)
C13 C14 C15 C10 -0.9(9)
C11 C10 C15 C14 0.7(8)
P1 C10 C15 C14 -176.5(5)
C22 P2 C16 C21 -1.8(5)
C3 P2 C16 C21 -112.9(5)
Pd1 P2 C16 C21 128.8(4)
C22 P2 C16 C17 178.5(4)
C3 P2 C16 C17 67.4(5)
Pd1 P2 C16 C17 -50.9(4)
C21 C16 C17 C18 0.3(8)
P2 C16 C17 C18 -180.0(4)
C16 C17 C18 C19 -0.8(10)
C17 C18 C19 C20 0.8(11)
C18 C19 C20 C21 -0.4(11)
C17 C16 C21 C20 0.1(9)
P2 C16 C21 C20 -179.6(5)
C19 C20 C21 C16 -0.1(10)
C16 P2 C22 C27 -77.2(5)
C3 P2 C22 C27 33.1(5)
Pd1 P2 C22 C27 151.8(4)
C16 P2 C22 C23 99.1(4)
C3 P2 C22 C23 -150.6(4)
Pd1 P2 C22 C23 -31.9(4)
C27 C22 C23 C24 0.4(8)
P2 C22 C23 C24 -176.0(4)
C22 C23 C24 C25 -1.5(9)
C23 C24 C25 C26 1.2(10)
C24 C25 C26 C27 0.2(10)
C23 C22 C27 C26 1.1(9)
P2 C22 C27 C26 177.4(5)
C25 C26 C27 C22 -1.4(10)
C32 O28 C29 C30 -15.7(15)
O28 C29 C30 C31 20.5(15)
C29 C30 C31 C32 -16.2(13)
C29 O28 C32 C31 4.6(14)
C30 C31 C32 O28 7.1(13)
